data_7153341
loop_
_publ_author_name
'Li, Zhao-Bo'
'Luo, Shu-Ping'
'Guo, Yi'
'Xia, Ai-Bao'
'Xu, Dan-Qian'

_publ_section_title
;
 The highly enantioselective Michael addition of ketones to nitrodienes
 catalyzed by the efficient organocatalyst system of
 pyrrolidinyl-thioimidazole and chiral thioureido acid.
;
_journal_issue 11
_journal_name_full 'Organic &amp; biomolecular chemistry'
_journal_page_first 2505
_journal_page_last 2508
_journal_paper_doi 10.1039/c002197k
_journal_volume 8
_journal_year 2010
_chemical_absolute_configuration 'CHOOSE rm ad rmad syn or unk'
_chemical_formula_moiety 'C16 H18 Cl N O3 '
_chemical_formula_sum 'C16 H18 Cl N O3'
_chemical_formula_weight 307.78
_space_group_IT_number 19
_symmetry_cell_setting orthorhombic
_symmetry_Int_Tables_number 19
_symmetry_space_group_name_Hall 'P 2ac 2ab'
_symmetry_space_group_name_H-M 'P 21 21 21'
_cell_angle_alpha 90.0000
_cell_angle_beta 90.0000
_cell_angle_gamma 90.0000
_cell_formula_units_Z 4
_cell_length_a 5.5300(3)
_cell_length_b 8.5175(6)
_cell_length_c 34.0903(18)
_cell_measurement_reflns_used 9533
_cell_measurement_temperature 296(1)
_cell_measurement_theta_max 27.4
_cell_measurement_theta_min 3.0
_cell_volume 1605.71(17)
_computing_cell_refinement 'PROCESS-AUTO (Rigaku,2006)'
_computing_data_collection 'PROCESS-AUTO (Rigaku,2006)'
_computing_data_reduction 'CrystalStructure (Rigaku,2007)'
_computing_molecular_graphics 'Ortep3 for windows (Farrugia,1997)'
_computing_publication_material 'CrystalStructure 3.7.0 (Rigaku,2007)'
_computing_structure_refinement 'SHELXL-97 (Sheldrick, 1997)'
_computing_structure_solution 'SIR97 (Altomare,1999)'
_diffrn_detector_area_resol_mean 10.00
_diffrn_measured_fraction_theta_full 0.998
_diffrn_measured_fraction_theta_max 0.998
_diffrn_measurement_device_type 'Rigaku RAXIS-RAPID'
_diffrn_measurement_method \w
_diffrn_radiation_type 'Mo K\a'
_diffrn_radiation_wavelength 0.71075
_diffrn_reflns_av_R_equivalents 0.034
_diffrn_reflns_limit_h_max 6
_diffrn_reflns_limit_h_min -7
_diffrn_reflns_limit_k_max 11
_diffrn_reflns_limit_k_min -11
_diffrn_reflns_limit_l_max 44
_diffrn_reflns_limit_l_min -43
_diffrn_reflns_number 15644
_diffrn_reflns_theta_full 27.43
_diffrn_reflns_theta_max 27.43
_exptl_absorpt_coefficient_mu 0.246
_exptl_absorpt_correction_T_max 0.933
_exptl_absorpt_correction_T_min 0.879
_exptl_absorpt_correction_type multi-scan
_exptl_absorpt_process_details
;
Higashi, T. (1995). Program for Absorption Correction.
Rigaku Corporation, Tokyo, Japan.
;
_exptl_crystal_colour colorless
_exptl_crystal_density_diffrn 1.273
_exptl_crystal_density_method 'not measured'
_exptl_crystal_description chunk
_exptl_crystal_F_000 648.00
_exptl_crystal_size_max 0.48
_exptl_crystal_size_mid 0.32
_exptl_crystal_size_min 0.28
_refine_diff_density_max 0.22
_refine_diff_density_min -0.27
_refine_ls_abs_structure_details 'Flack, H. D. (1983), Acta Cryst. A39, 876-881. 1486 Friedel Pairs'
_refine_ls_abs_structure_Flack 0.27(18)
_refine_ls_extinction_coef 0.027(2)
_refine_ls_extinction_method SHELXL
_refine_ls_goodness_of_fit_ref 1.000
_refine_ls_hydrogen_treatment constr
_refine_ls_number_parameters 192
_refine_ls_number_reflns 2148
_refine_ls_R_factor_gt 0.0436
_refine_ls_shift/su_max 0.0010
_refine_ls_structure_factor_coef Fsqd
_refine_ls_weighting_details 'w = 1/[\s^2^(Fo^2^)+(0.0320P)^2^+1.2000P] where P=(Fo^2^+2Fc^2^)/3'
_refine_ls_weighting_scheme calc
_refine_ls_wR_factor_ref 0.1238
_reflns_number_gt 1391
_reflns_number_total 2148
_reflns_threshold_expression F^2^>2.0\s(F^2^)
_cod_data_source_file c002197k.txt
_cod_data_source_block LZB-Cy-Cl
_cod_original_formula_sum 'C16 H18 Cl N O3 '
_cod_database_code 7153341

loop_
_symmetry_equiv_pos_site_id
_symmetry_equiv_pos_as_xyz
1 +X,+Y,+Z
2 1/2+X,1/2-Y,-Z
3 -X,1/2+Y,1/2-Z
4 1/2-X,-Y,1/2+Z

loop_
_atom_site_label
_atom_site_type_symbol
_atom_site_fract_x
_atom_site_fract_y
_atom_site_fract_z
_atom_site_U_iso_or_equiv
_atom_site_adp_type
_atom_site_occupancy
_atom_site_symmetry_multiplicity
_atom_site_calc_flag
_atom_site_refinement_flags
Cl1 Cl 0.6163(3) 0.6280(2) 1.07164(3) 0.1211(6) Uani 1.00 1 d .
O1 O 0.9458(5) 0.1436(3) 0.77121(8) 0.0735(8) Uani 1.00 1 d .
O2 O 1.2699(5) 0.5169(4) 0.83637(10) 0.0841(9) Uani 1.00 1 d .
O3 O 0.9882(6) 0.6855(3) 0.84395(12) 0.1019(12) Uani 1.00 1 d .
N1 N 1.0607(6) 0.5581(4) 0.83299(10) 0.0633(8) Uani 1.00 1 d .
C1 C 0.8554(6) 0.3047(4) 0.84336(9) 0.0497(8) Uani 1.00 1 d .
C2 C 0.6749(6) 0.1873(4) 0.82559(9) 0.0486(7) Uani 1.00 1 d .
C3 C 0.6291(9) 0.0456(4) 0.85244(10) 0.0705(12) Uani 1.00 1 d .
C4 C 0.4412(9) -0.0647(5) 0.83580(12) 0.0801(13) Uani 1.00 1 d .
C5 C 0.5077(9) -0.1218(5) 0.79532(12) 0.0764(12) Uani 1.00 1 d .
C6 C 0.5632(7) 0.0143(4) 0.76796(10) 0.0643(10) Uani 1.00 1 d .
C7 C 0.7474(7) 0.1200(4) 0.78612(10) 0.0532(8) Uani 1.00 1 d .
C8 C 0.8838(7) 0.4463(4) 0.81622(10) 0.0562(9) Uani 1.00 1 d .
C9 C 0.7707(7) 0.3624(4) 0.88279(9) 0.0552(8) Uani 1.00 1 d .
C10 C 0.8919(7) 0.3590(4) 0.91561(10) 0.0601(9) Uani 1.00 1 d .
C11 C 0.8194(7) 0.4250(4) 0.95375(10) 0.0596(9) Uani 1.00 1 d .
C12 C 0.6144(9) 0.5173(5) 0.95838(12) 0.0754(12) Uani 1.00 1 d .
C13 C 0.5508(9) 0.5783(5) 0.99460(12) 0.0809(13) Uani 1.00 1 d .
C14 C 0.6932(9) 0.5491(5) 1.02636(12) 0.0754(12) Uani 1.00 1 d .
C15 C 0.8973(10) 0.4591(6) 1.02286(12) 0.0837(14) Uani 1.00 1 d .
C16 C 0.9577(8) 0.3972(5) 0.98675(11) 0.0726(12) Uani 1.00 1 d .
H1 H 1.0127 0.2531 0.8464 0.060 Uiso 1.00 1 c R
H2 H 0.5206 0.2421 0.8221 0.058 Uiso 1.00 1 c R
H9 H 0.6159 0.4048 0.8839 0.066 Uiso 1.00 1 c R
H10 H 1.0415 0.3092 0.9148 0.072 Uiso 1.00 1 c R
H12 H 0.5177 0.5386 0.9367 0.090 Uiso 1.00 1 c R
H13 H 0.4118 0.6389 0.9972 0.097 Uiso 1.00 1 c R
H15 H 0.9943 0.4398 1.0446 0.100 Uiso 1.00 1 c R
H16 H 1.0952 0.3350 0.9846 0.087 Uiso 1.00 1 c R
H31 H 0.7795 -0.0114 0.8558 0.085 Uiso 1.00 1 c R
H32 H 0.5737 0.0833 0.8777 0.085 Uiso 1.00 1 c R
H41 H 0.4259 -0.1546 0.8531 0.096 Uiso 1.00 1 c R
H42 H 0.2875 -0.0101 0.8344 0.096 Uiso 1.00 1 c R
H51 H 0.3737 -0.1816 0.7847 0.092 Uiso 1.00 1 c R
H52 H 0.6493 -0.1886 0.7972 0.092 Uiso 1.00 1 c R
H61 H 0.6255 -0.0263 0.7434 0.077 Uiso 1.00 1 c R
H62 H 0.4162 0.0732 0.7631 0.077 Uiso 1.00 1 c R
H81 H 0.9403 0.4111 0.7908 0.067 Uiso 1.00 1 c R
H82 H 0.7287 0.4981 0.8133 0.067 Uiso 1.00 1 c R

loop_
_atom_site_aniso_label
_atom_site_aniso_U_11
_atom_site_aniso_U_22
_atom_site_aniso_U_33
_atom_site_aniso_U_12
_atom_site_aniso_U_13
_atom_site_aniso_U_23
Cl1 0.1546(14) 0.1453(13) 0.0635(6) -0.0040(13) 0.0179(8) -0.0299(7)
O1 0.0658(17) 0.0833(19) 0.0716(16) -0.0074(17) 0.0162(14) -0.0129(15)
O2 0.0494(16) 0.086(2) 0.117(2) -0.0064(16) -0.0101(17) 0.006(2)
O3 0.087(2) 0.0605(17) 0.158(3) -0.005(2) -0.018(2) -0.023(2)
N1 0.0585(19) 0.0535(18) 0.078(2) -0.0089(18) -0.0045(18) 0.0029(17)
C1 0.0521(19) 0.0498(18) 0.0472(16) -0.0037(18) -0.0020(16) -0.0009(15)
C2 0.0516(18) 0.0480(18) 0.0462(15) -0.0035(17) 0.0013(15) -0.0015(14)
C3 0.101(3) 0.061(2) 0.0486(18) -0.032(2) 0.001(2) 0.0005(17)
C4 0.109(3) 0.067(2) 0.064(2) -0.037(2) -0.000(2) -0.003(2)
C5 0.095(3) 0.058(2) 0.076(2) -0.010(2) -0.009(2) -0.009(2)
C6 0.072(2) 0.068(2) 0.0534(19) -0.009(2) -0.0023(19) -0.0126(18)
C7 0.057(2) 0.053(2) 0.0501(17) 0.0003(19) -0.0022(17) -0.0014(16)
C8 0.060(2) 0.050(2) 0.0583(19) -0.014(2) -0.0097(18) 0.0038(16)
C9 0.058(2) 0.055(2) 0.0526(17) -0.0046(19) -0.0029(17) -0.0023(17)
C10 0.063(2) 0.064(2) 0.0537(18) 0.005(2) -0.0053(18) -0.0025(17)
C11 0.064(2) 0.060(2) 0.0547(19) -0.005(2) -0.0032(18) -0.0040(17)
C12 0.079(2) 0.089(3) 0.058(2) 0.010(2) -0.006(2) -0.006(2)
C13 0.085(3) 0.089(3) 0.069(2) 0.014(3) 0.002(2) -0.012(2)
C14 0.090(3) 0.079(2) 0.058(2) -0.012(3) 0.006(2) -0.007(2)
C15 0.097(3) 0.101(3) 0.053(2) -0.006(3) -0.011(2) -0.005(2)
C16 0.075(2) 0.085(3) 0.059(2) 0.004(2) -0.011(2) -0.003(2)

loop_
_atom_type_symbol
_atom_type_description
_atom_type_scat_dispersion_real
_atom_type_scat_dispersion_imag
_atom_type_scat_source
C C 0.003 0.002
;
International Tables for Crystallography
(1992, Vol. C, Tables 4.2.6.8 and 6.1.1.4)
;
H H 0.000 0.000
;
International Tables for Crystallography
(1992, Vol. C, Table 6.1.1.4)
;
O O 0.011 0.006
;
International Tables for Crystallography
(1992, Vol. C, Tables 4.2.6.8 and 6.1.1.4)
;
N N 0.006 0.003
;
International Tables for Crystallography
(1992, Vol. C, Tables 4.2.6.8 and 6.1.1.4)
;
Cl Cl 0.148 0.159
;
International Tables for Crystallography
(1992, Vol. C, Tables 4.2.6.8 and 6.1.1.4)
;

loop_
_geom_angle_atom_site_label_1
_geom_angle_atom_site_label_2
_geom_angle_atom_site_label_3
_geom_angle
O2 N1 O3 122.9(3)
O2 N1 C8 118.7(3)
O3 N1 C8 118.4(3)
C2 C1 C8 110.0(2)
C2 C1 C9 111.2(2)
C8 C1 C9 108.3(2)
C1 C2 C3 112.5(2)
C1 C2 C7 115.1(2)
C3 C2 C7 106.0(2)
C2 C3 C4 112.2(3)
C3 C4 C5 112.1(3)
C4 C5 C6 111.4(3)
C5 C6 C7 110.1(3)
O1 C7 C2 122.9(3)
O1 C7 C6 122.5(3)
C2 C7 C6 114.5(3)
N1 C8 C1 110.0(2)
C1 C9 C10 126.8(3)
C9 C10 C11 127.5(3)
C10 C11 C12 122.6(3)
C10 C11 C16 120.2(3)
C12 C11 C16 117.2(3)
C11 C12 C13 121.4(4)
C12 C13 C14 119.6(4)
Cl1 C14 C13 119.6(3)
Cl1 C14 C15 119.7(3)
C13 C14 C15 120.6(4)
C14 C15 C16 119.4(4)
C11 C16 C15 121.8(4)
C2 C1 H1 109.1
C8 C1 H1 109.1
C9 C1 H1 109.1
C1 C2 H2 107.6
C3 C2 H2 107.6
C7 C2 H2 107.6
C2 C3 H31 108.8
C2 C3 H32 108.8
C4 C3 H31 108.8
C4 C3 H32 108.8
H31 C3 H32 109.5
C3 C4 H41 108.8
C3 C4 H42 108.8
C5 C4 H41 108.8
C5 C4 H42 108.8
H41 C4 H42 109.5
C4 C5 H51 109.0
C4 C5 H52 109.0
C6 C5 H51 109.0
C6 C5 H52 109.0
H51 C5 H52 109.5
C5 C6 H61 109.3
C5 C6 H62 109.3
C7 C6 H61 109.3
C7 C6 H62 109.3
H61 C6 H62 109.5
N1 C8 H81 109.3
N1 C8 H82 109.3
C1 C8 H81 109.3
C1 C8 H82 109.3
H81 C8 H82 109.5
C1 C9 H9 116.6
C10 C9 H9 116.6
C9 C10 H10 116.2
C11 C10 H10 116.2
C11 C12 H12 119.3
C13 C12 H12 119.3
C12 C13 H13 120.2
C14 C13 H13 120.2
C14 C15 H15 120.3
C16 C15 H15 120.3
C11 C16 H16 119.1
C15 C16 H16 119.1

loop_
_geom_bond_atom_site_label_1
_geom_bond_atom_site_label_2
_geom_bond_distance
Cl1 C14 1.736(4)
O1 C7 1.226(4)
O2 N1 1.214(4)
O3 N1 1.216(4)
N1 C8 1.480(5)
C1 C2 1.537(4)
C1 C8 1.528(4)
C1 C9 1.506(4)
C2 C3 1.536(5)
C2 C7 1.516(4)
C3 C4 1.512(6)
C4 C5 1.509(5)
C5 C6 1.519(5)
C6 C7 1.494(5)
C9 C10 1.305(4)
C10 C11 1.472(5)
C11 C12 1.389(6)
C11 C16 1.381(5)
C12 C13 1.385(6)
C13 C14 1.362(6)
C14 C15 1.370(7)
C15 C16 1.380(5)
C1 H1 0.980
C2 H2 0.980
C3 H31 0.970
C3 H32 0.970
C4 H41 0.970
C4 H42 0.970
C5 H51 0.970
C5 H52 0.970
C6 H61 0.970
C6 H62 0.970
C8 H81 0.970
C8 H82 0.970
C9 H9 0.930
C10 H10 0.930
C12 H12 0.930
C13 H13 0.930
C15 H15 0.930
C16 H16 0.930

loop_
_geom_torsion_atom_site_label_1
_geom_torsion_atom_site_label_2
_geom_torsion_atom_site_label_3
_geom_torsion_atom_site_label_4
_geom_torsion
O2 N1 C8 C1 64.7(4)
O3 N1 C8 C1 -112.9(3)
C2 C1 C8 N1 -179.0(2)
C8 C1 C2 C3 -177.3(3)
C8 C1 C2 C7 61.1(3)
C2 C1 C9 C10 126.2(4)
C9 C1 C2 C3 -57.3(4)
C9 C1 C2 C7 -178.8(2)
C8 C1 C9 C10 -112.8(4)
C9 C1 C8 N1 59.2(3)
C1 C2 C3 C4 176.8(3)
C1 C2 C7 O1 7.5(5)
C1 C2 C7 C6 -176.2(3)
C3 C2 C7 O1 -117.6(4)
C3 C2 C7 C6 58.7(4)
C7 C2 C3 C4 -56.6(4)
C2 C3 C4 C5 56.4(4)
C3 C4 C5 C6 -52.9(5)
C4 C5 C6 C7 52.5(5)
C5 C6 C7 O1 118.3(4)
C5 C6 C7 C2 -58.0(4)
C1 C9 C10 C11 175.2(3)
C9 C10 C11 C12 -7.3(6)
C9 C10 C11 C16 173.2(4)
C10 C11 C12 C13 -179.8(4)
C10 C11 C16 C15 179.0(4)
C12 C11 C16 C15 -0.6(6)
C16 C11 C12 C13 -0.2(6)
C11 C12 C13 C14 0.8(7)
C12 C13 C14 Cl1 179.0(3)
C12 C13 C14 C15 -0.5(7)
Cl1 C14 C15 C16 -179.8(3)
C13 C14 C15 C16 -0.3(6)
C14 C15 C16 C11 0.8(7)
